data_4307467
loop_
_publ_author_name
'Haiyang He'
'Malgorzata Lipowska'
'Xiaolong Xu'
'Andrew T. Taylor'
'Luigi G. Marzilli'

_publ_section_title
;
Rhenium Analogues of Promising Renal Imaging Agents with a
{99mTc(CO)3}+ Core Bound to Cysteine-Derived Dipeptides, Including
Lanthionine
;
_journal_name_full 'Inorganic Chemistry'
_journal_page_first 3385
_journal_page_last 3394
_journal_paper_doi 10.1021/ic0619299
_journal_volume 46
_journal_year 2007
_chemical_formula_moiety '[C10 H13 N2 O7 Re S], 3[H2 O]'
_chemical_formula_sum 'C10 H19 N2 O10 Re S'
_chemical_formula_weight 545.53
_chemical_name_systematic
;

 ?

;
_space_group_IT_number 19
_symmetry_cell_setting orthorhombic
_symmetry_space_group_name_Hall 'P 2ac 2ab'
_symmetry_space_group_name_H-M 'P 21 21 21'
_atom_sites_solution_hydrogens geom
_atom_sites_solution_primary direct
_atom_sites_solution_secondary difmap
_audit_creation_method SHELXL-97
_cell_angle_alpha 90.00
_cell_angle_beta 90.00
_cell_angle_gamma 90.00
_cell_formula_units_Z 4
_cell_length_a 9.2513(5)
_cell_length_b 11.0612(6)
_cell_length_c 16.2289(9)
_cell_measurement_reflns_used 8149
_cell_measurement_temperature 100(2)
_cell_measurement_theta_max 32.92
_cell_measurement_theta_min 2.23
_cell_volume 1660.71(16)
_computing_cell_refinement 'Bruker SMART'
_computing_data_collection 'Bruker SMART'
_computing_data_reduction 'Bruker SAINT'
_computing_molecular_graphics 'Bruker SHELXTL'
_computing_publication_material 'Bruker SHELXTL'
_computing_structure_refinement 'SHELXL-97 (Sheldrick, 1997)'
_computing_structure_solution 'SHELXS-97 (Sheldrick, 1990)'
_diffrn_ambient_temperature 100(2)
_diffrn_measured_fraction_theta_full 0.981
_diffrn_measured_fraction_theta_max 0.981
_diffrn_measurement_device_type 'CCD area detector'
_diffrn_measurement_method 'phi and omega scans'
_diffrn_radiation_monochromator graphite
_diffrn_radiation_source 'fine-focus sealed tube'
_diffrn_radiation_type MoK\a
_diffrn_radiation_wavelength 0.71073
_diffrn_reflns_av_R_equivalents 0.0403
_diffrn_reflns_av_sigmaI/netI 0.0368
_diffrn_reflns_limit_h_max 14
_diffrn_reflns_limit_h_min -14
_diffrn_reflns_limit_k_max 16
_diffrn_reflns_limit_k_min -16
_diffrn_reflns_limit_l_max 24
_diffrn_reflns_limit_l_min -24
_diffrn_reflns_number 29609
_diffrn_reflns_theta_full 33.00
_diffrn_reflns_theta_max 33.00
_diffrn_reflns_theta_min 2.23
_exptl_absorpt_coefficient_mu 7.496
_exptl_absorpt_correction_T_max 1.000
_exptl_absorpt_correction_T_min 0.624364
_exptl_absorpt_correction_type multi-scan
_exptl_absorpt_process_details 'SADABS V2.10, Sheldrick 2003'
_exptl_crystal_colour colorless
_exptl_crystal_density_diffrn 2.182
_exptl_crystal_density_method 'not measured'
_exptl_crystal_description rod
_exptl_crystal_F_000 1056
_exptl_crystal_size_max 0.27
_exptl_crystal_size_mid 0.09
_exptl_crystal_size_min 0.06
_refine_diff_density_max 2.421
_refine_diff_density_min -1.107
_refine_diff_density_rms 0.175
_refine_ls_abs_structure_details 'Flack H D (1983), Acta Cryst. A39, 876-881'
_refine_ls_abs_structure_Flack 0.022(7)
_refine_ls_extinction_method none
_refine_ls_goodness_of_fit_ref 1.029
_refine_ls_hydrogen_treatment constr
_refine_ls_matrix_type full
_refine_ls_number_parameters 217
_refine_ls_number_reflns 6048
_refine_ls_number_restraints 0
_refine_ls_restrained_S_all 1.029
_refine_ls_R_factor_all 0.0261
_refine_ls_R_factor_gt 0.0254
_refine_ls_shift/su_max 0.001
_refine_ls_shift/su_mean 0.000
_refine_ls_structure_factor_coef Fsqd
_refine_ls_weighting_details 'calc w=1/[\s^2^(Fo^2^)+(0.0400P)^2^+0.0000P] where P=(Fo^2^+2Fc^2^)/3'
_refine_ls_weighting_scheme calc
_refine_ls_wR_factor_gt 0.0646
_refine_ls_wR_factor_ref 0.0651
_reflns_number_gt 5964
_reflns_number_total 6048
_reflns_threshold_expression >2sigma(I)
_cod_data_source_file ic0619299si20061009_030236_4.cif
_cod_data_source_block 2
_cod_depositor_comments
;
The following automatic conversions were performed:
'_symmetry_cell_setting' value 'Orthorhombic' changed to 'orthorhombic'
according to '/home/saulius/struct/CIF-dictionaries/cif_core.dic'
dictionary named 'cif_core.dic' version 2.4.1 from 2010-06-29.

Automatic conversion script
Id: cif_fix_enum 1527 2010-12-29 10:47:43Z saulius 
;
_cod_database_code 4307467

loop_
_symmetry_equiv_pos_as_xyz
'x, y, z'
'-x+1/2, -y, z+1/2'
'-x, y+1/2, -z+1/2'
'x+1/2, -y+1/2, -z'

loop_
_atom_site_label
_atom_site_type_symbol
_atom_site_fract_x
_atom_site_fract_y
_atom_site_fract_z
_atom_site_U_iso_or_equiv
_atom_site_adp_type
_atom_site_occupancy
_atom_site_symmetry_multiplicity
_atom_site_calc_flag
_atom_site_refinement_flags
_atom_site_disorder_assembly
_atom_site_disorder_group
C1 C 0.5006(4) 0.7168(3) 0.1730(2) 0.0137(6) Uani 1 1 d . . .
C2 C 0.6426(4) 0.5837(3) 0.2821(2) 0.0148(7) Uani 1 1 d . . .
C3 C 0.4170(4) 0.4864(3) 0.1894(2) 0.0172(7) Uani 1 1 d . . .
C4 C 0.6417(4) 0.2895(3) 0.1063(2) 0.0110(6) Uani 1 1 d . . .
H4 H 0.5373 0.2873 0.1224 0.013 Uiso 1 1 calc R . .
C5 C 0.6495(5) 0.3138(3) 0.0136(2) 0.0161(7) Uani 1 1 d . . .
H5A H 0.7499 0.3374 0.0000 0.019 Uiso 1 1 calc R . .
H5B H 0.6295 0.2369 -0.0155 0.019 Uiso 1 1 calc R . .
C6 C 0.5493(5) 0.4091(3) -0.0210(2) 0.0182(7) Uani 1 1 d . . .
H6A H 0.4488 0.3844 -0.0088 0.022 Uiso 1 1 calc R . .
H6B H 0.5604 0.4095 -0.0817 0.022 Uiso 1 1 calc R . .
C7 C 0.7609(4) 0.5953(3) -0.0139(2) 0.0131(6) Uani 1 1 d . . .
H7A H 0.8195 0.5206 -0.0106 0.016 Uiso 1 1 calc R . .
H7B H 0.7645 0.6256 -0.0713 0.016 Uiso 1 1 calc R . .
C8 C 0.8199(4) 0.6893(3) 0.0443(2) 0.0106(6) Uani 1 1 d . . .
H8 H 0.9248 0.6995 0.0312 0.013 Uiso 1 1 calc R . .
C9 C 0.7484(4) 0.8145(3) 0.0368(2) 0.0116(6) Uani 1 1 d . . .
C10 C 0.7076(4) 0.1647(3) 0.1257(2) 0.0123(6) Uani 1 1 d . . .
N1 N 0.7128(3) 0.3867(3) 0.1549(2) 0.0120(5) Uani 1 1 d . . .
H1A H 0.8021 0.4008 0.1319 0.014 Uiso 1 1 calc R . .
H1B H 0.7282 0.3576 0.2073 0.014 Uiso 1 1 calc R . .
N2 N 0.8097(3) 0.6452(3) 0.13145(19) 0.0124(5) Uani 1 1 d . . .
H2A H 0.8286 0.7090 0.1662 0.015 Uiso 1 1 calc R . .
H2B H 0.8805 0.5881 0.1398 0.015 Uiso 1 1 calc R . .
O1 O 0.4379(3) 0.8075(3) 0.17954(19) 0.0212(6) Uani 1 1 d . . .
O2 O 0.6703(4) 0.6016(3) 0.34959(18) 0.0234(6) Uani 1 1 d . . .
O3 O 0.3116(3) 0.4369(3) 0.2011(2) 0.0255(6) Uani 1 1 d . . .
O4 O 0.8037(3) 0.1533(2) 0.17777(18) 0.0186(6) Uani 1 1 d . . .
O5 O 0.6533(3) 0.0788(2) 0.08291(19) 0.0213(6) Uani 1 1 d . . .
O6 O 0.6956(3) 0.8467(2) -0.02939(18) 0.0173(5) Uani 1 1 d . . .
O7 O 0.7566(3) 0.8774(2) 0.10290(17) 0.0153(5) Uani 1 1 d . . .
H7 H 0.7361 0.9425 0.0997 0.018 Uiso 1 1 d R . .
Re1 Re 0.598773(13) 0.565505(11) 0.166238(8) 0.00870(4) Uani 1 1 d . . .
S1 S 0.57329(9) 0.56329(8) 0.01564(5) 0.01278(15) Uani 1 1 d . . .
O1S O 0.5941(3) 0.7445(3) 0.82267(18) 0.0190(5) Uani 1 1 d . . .
O2S O 0.0190(3) 0.4396(3) 0.09364(18) 0.0207(5) Uani 1 1 d . . .
O3S O 0.0109(3) 0.9818(3) 0.23656(18) 0.0191(6) Uani 1 1 d . . .
H1SA H 0.6132 0.7820 0.7885 0.023 Uiso 1 1 d R . .
H1SB H 0.6610 0.7412 0.8503 0.023 Uiso 1 1 d R . .
H2SA H 0.0734 0.4803 0.0731 0.023 Uiso 1 1 d R . .
H2SB H 0.0421 0.4478 0.1394 0.023 Uiso 1 1 d R . .
H3SA H -0.0608 0.9993 0.2115 0.023 Uiso 1 1 d R . .
H3SB H 0.0227 0.9327 0.2122 0.023 Uiso 1 1 d R . .

loop_
_atom_site_aniso_label
_atom_site_aniso_U_11
_atom_site_aniso_U_22
_atom_site_aniso_U_33
_atom_site_aniso_U_23
_atom_site_aniso_U_13
_atom_site_aniso_U_12
C1 0.0133(15) 0.0139(15) 0.0137(15) 0.0015(13) -0.0008(13) 0.0011(12)
C2 0.0172(16) 0.0090(15) 0.0183(16) 0.0022(12) 0.0030(13) 0.0024(12)
C3 0.0169(18) 0.0139(15) 0.0209(17) -0.0015(13) -0.0006(14) 0.0040(14)
C4 0.0122(14) 0.0066(13) 0.0142(14) -0.0035(11) -0.0008(11) -0.0008(11)
C5 0.0228(17) 0.0113(15) 0.0140(16) 0.0015(13) -0.0049(13) 0.0007(13)
C6 0.0241(18) 0.0136(16) 0.0168(16) -0.0007(12) -0.0089(14) -0.0028(13)
C7 0.0167(16) 0.0084(13) 0.0141(16) -0.0011(11) 0.0028(12) -0.0010(11)
C8 0.0104(14) 0.0084(13) 0.0129(14) 0.0001(11) 0.0011(11) -0.0005(11)
C9 0.0118(14) 0.0081(13) 0.0148(15) 0.0012(12) 0.0027(12) -0.0015(11)
C10 0.0119(15) 0.0093(13) 0.0156(15) -0.0006(12) 0.0038(13) -0.0001(12)
N1 0.0096(12) 0.0088(11) 0.0177(15) -0.0047(11) -0.0008(11) 0.0015(10)
N2 0.0115(13) 0.0115(12) 0.0143(13) 0.0026(10) -0.0021(11) -0.0007(11)
O1 0.0217(13) 0.0160(12) 0.0260(15) -0.0010(12) 0.0007(11) 0.0067(11)
O2 0.0291(17) 0.0286(15) 0.0125(13) -0.0014(11) -0.0019(11) 0.0086(12)
O3 0.0147(13) 0.0254(15) 0.0365(17) -0.0031(15) 0.0034(12) -0.0038(13)
O4 0.0234(14) 0.0130(11) 0.0194(14) -0.0019(10) -0.0081(12) 0.0030(10)
O5 0.0279(15) 0.0103(12) 0.0256(14) -0.0019(11) -0.0108(12) 0.0016(11)
O6 0.0214(14) 0.0121(11) 0.0184(12) 0.0014(10) -0.0056(11) 0.0019(11)
O7 0.0233(14) 0.0061(10) 0.0166(12) -0.0002(9) -0.0016(10) 0.0025(10)
Re1 0.00876(6) 0.00801(5) 0.00933(5) -0.00115(4) -0.00053(4) 0.00134(4)
S1 0.0152(4) 0.0112(3) 0.0120(3) 0.0005(3) -0.0019(3) 0.0004(3)
O1S 0.0191(13) 0.0202(13) 0.0178(13) 0.0020(10) 0.0023(12) -0.0011(11)
O2S 0.0150(12) 0.0253(14) 0.0217(13) 0.0028(13) 0.0027(10) 0.0003(12)
O3S 0.0154(13) 0.0218(14) 0.0201(14) -0.0019(11) -0.0020(11) 0.0050(11)

loop_
_atom_type_symbol
_atom_type_description
_atom_type_scat_dispersion_real
_atom_type_scat_dispersion_imag
_atom_type_scat_source
C C 0.0033 0.0016 'International Tables Vol C Tables 4.2.6.8 and 6.1.1.4'
H H 0.0000 0.0000 'International Tables Vol C Tables 4.2.6.8 and 6.1.1.4'
N N 0.0061 0.0033 'International Tables Vol C Tables 4.2.6.8 and 6.1.1.4'
O O 0.0106 0.0060 'International Tables Vol C Tables 4.2.6.8 and 6.1.1.4'
S S 0.1246 0.1234 'International Tables Vol C Tables 4.2.6.8 and 6.1.1.4'
Re Re -1.0185 7.2310 'International Tables Vol C Tables 4.2.6.8 and 6.1.1.4'

loop_
_geom_angle_atom_site_label_1
_geom_angle_atom_site_label_2
_geom_angle_atom_site_label_3
_geom_angle
_geom_angle_site_symmetry_1
_geom_angle_site_symmetry_3
_geom_angle_publ_flag
O1 C1 Re1 177.5(3) . . ?
O2 C2 Re1 175.9(3) . . ?
O3 C3 Re1 177.7(4) . . ?
N1 C4 C5 112.0(3) . . ?
N1 C4 C10 111.4(3) . . ?
C5 C4 C10 109.8(3) . . ?
N1 C4 H4 107.8 . . ?
C5 C4 H4 107.8 . . ?
C10 C4 H4 107.8 . . ?
C6 C5 C4 117.3(3) . . ?
C6 C5 H5A 108.0 . . ?
C4 C5 H5A 108.0 . . ?
C6 C5 H5B 108.0 . . ?
C4 C5 H5B 108.0 . . ?
H5A C5 H5B 107.2 . . ?
C5 C6 S1 117.3(3) . . ?
C5 C6 H6A 108.0 . . ?
S1 C6 H6A 108.0 . . ?
C5 C6 H6B 108.0 . . ?
S1 C6 H6B 108.0 . . ?
H6A C6 H6B 107.2 . . ?
C8 C7 S1 108.2(2) . . ?
C8 C7 H7A 110.1 . . ?
S1 C7 H7A 110.1 . . ?
C8 C7 H7B 110.1 . . ?
S1 C7 H7B 110.1 . . ?
H7A C7 H7B 108.4 . . ?
N2 C8 C7 110.1(3) . . ?
N2 C8 C9 109.9(3) . . ?
C7 C8 C9 114.6(3) . . ?
N2 C8 H8 107.3 . . ?
C7 C8 H8 107.3 . . ?
C9 C8 H8 107.3 . . ?
O6 C9 O7 126.6(3) . . ?
O6 C9 C8 120.0(3) . . ?
O7 C9 C8 113.4(3) . . ?
O4 C10 O5 125.4(3) . . ?
O4 C10 C4 121.1(3) . . ?
O5 C10 C4 113.5(3) . . ?
C4 N1 Re1 118.2(2) . . ?
C4 N1 H1A 107.8 . . ?
Re1 N1 H1A 107.8 . . ?
C4 N1 H1B 107.8 . . ?
Re1 N1 H1B 107.8 . . ?
H1A N1 H1B 107.1 . . ?
C8 N2 Re1 115.2(2) . . ?
C8 N2 H2A 108.5 . . ?
Re1 N2 H2A 108.5 . . ?
C8 N2 H2B 108.5 . . ?
Re1 N2 H2B 108.5 . . ?
H2A N2 H2B 107.5 . . ?
C9 O7 H7 116.8 . . ?
C1 Re1 C3 88.39(16) . . ?
C1 Re1 C2 87.29(16) . . ?
C3 Re1 C2 92.32(16) . . ?
C1 Re1 N2 94.88(14) . . ?
C3 Re1 N2 175.26(14) . . ?
C2 Re1 N2 91.26(14) . . ?
C1 Re1 N1 178.54(15) . . ?
C3 Re1 N1 91.47(13) . . ?
C2 Re1 N1 94.17(13) . . ?
N2 Re1 N1 85.18(12) . . ?
C1 Re1 S1 91.16(12) . . ?
C3 Re1 S1 96.04(12) . . ?
C2 Re1 S1 171.45(12) . . ?
N2 Re1 S1 80.49(8) . . ?
N1 Re1 S1 87.41(9) . . ?
C6 S1 C7 102.15(18) . . ?
C6 S1 Re1 110.26(13) . . ?
C7 S1 Re1 99.63(12) . . ?
H1SA O1S H1SB 106.4 . . ?
H2SA O2S H2SB 99.7 . . ?
H3SA O3S H3SB 91.7 . . ?

loop_
_geom_bond_atom_site_label_1
_geom_bond_atom_site_label_2
_geom_bond_distance
_geom_bond_site_symmetry_2
_geom_bond_publ_flag
C1 O1 1.165(4) . ?
C1 Re1 1.907(3) . ?
C2 O2 1.142(5) . ?
C2 Re1 1.934(4) . ?
C3 O3 1.134(5) . ?
C3 Re1 1.933(4) . ?
C4 N1 1.487(4) . ?
C4 C5 1.530(5) . ?
C4 C10 1.542(5) . ?
C4 H4 1.0000 . ?
C5 C6 1.511(5) . ?
C5 H5A 0.9900 . ?
C5 H5B 0.9900 . ?
C6 S1 1.819(4) . ?
C6 H6A 0.9900 . ?
C6 H6B 0.9900 . ?
C7 C8 1.506(5) . ?
C7 S1 1.835(4) . ?
C7 H7A 0.9900 . ?
C7 H7B 0.9900 . ?
C8 N2 1.500(4) . ?
C8 C9 1.540(5) . ?
C8 H8 1.0000 . ?
C9 O6 1.232(4) . ?
C9 O7 1.281(4) . ?
C10 O4 1.234(5) . ?
C10 O5 1.279(4) . ?
N1 Re1 2.249(3) . ?
N1 H1A 0.9200 . ?
N1 H1B 0.9200 . ?
N2 Re1 2.214(3) . ?
N2 H2A 0.9200 . ?
N2 H2B 0.9200 . ?
O7 H7 0.7466 . ?
Re1 S1 2.4555(8) . ?
O1S H1SA 0.7143 . ?
O1S H1SB 0.7658 . ?
O2S H2SA 0.7530 . ?
O2S H2SB 0.7784 . ?
O3S H3SA 0.8014 . ?
O3S H3SB 0.6806 . ?

loop_
_geom_hbond_atom_site_label_D
_geom_hbond_atom_site_label_H
_geom_hbond_atom_site_label_A
_geom_hbond_distance_DH
_geom_hbond_distance_HA
_geom_hbond_distance_DA
_geom_hbond_angle_DHA
_geom_hbond_site_symmetry_A
O3S H3SB O1S 0.68 2.14 2.790(4) 158.7 4_466
O3S H3SA O4 0.80 2.18 2.861(4) 142.2 1_465
O2S H2SB O3S 0.78 2.11 2.809(4) 150.3 3_545
O2S H2SA O6 0.75 2.33 3.056(4) 161.6 4_465
O1S H1SB O6 0.77 2.30 2.815(4) 125.9 1_556
O1S H1SA O4 0.71 2.08 2.775(4) 164.0 2_665
O7 H7 O5 0.75 1.71 2.445(4) 166.8 1_565
N2 H2B O3S 0.92 2.53 3.257(4) 135.8 3_645
N2 H2B O2S 0.92 2.21 3.049(4) 150.7 1_655
N2 H2A O1S 0.92 2.52 2.994(4) 112.8 4_566
N1 H1B O1 0.92 2.46 3.151(5) 132.3 3_645
N1 H1A O2S 0.92 2.14 3.059(4) 172.8 1_655

loop_
_geom_torsion_atom_site_label_1
_geom_torsion_atom_site_label_2
_geom_torsion_atom_site_label_3
_geom_torsion_atom_site_label_4
_geom_torsion
_geom_torsion_site_symmetry_1
_geom_torsion_site_symmetry_2
_geom_torsion_site_symmetry_3
_geom_torsion_site_symmetry_4
_geom_torsion_publ_flag
N1 C4 C5 C6 -75.4(4) . . . . ?
C10 C4 C5 C6 160.4(3) . . . . ?
C4 C5 C6 S1 62.8(5) . . . . ?
S1 C7 C8 N2 57.7(3) . . . . ?
S1 C7 C8 C9 -66.7(3) . . . . ?
N2 C8 C9 O6 -152.3(3) . . . . ?
C7 C8 C9 O6 -27.7(5) . . . . ?
N2 C8 C9 O7 30.3(4) . . . . ?
C7 C8 C9 O7 154.9(3) . . . . ?
N1 C4 C10 O4 2.2(5) . . . . ?
C5 C4 C10 O4 126.8(4) . . . . ?
N1 C4 C10 O5 -177.5(3) . . . . ?
C5 C4 C10 O5 -52.9(4) . . . . ?
C5 C4 N1 Re1 73.8(3) . . . . ?
C10 C4 N1 Re1 -162.8(2) . . . . ?
C7 C8 N2 Re1 -46.9(3) . . . . ?
C9 C8 N2 Re1 80.2(3) . . . . ?
O1 C1 Re1 C3 41(8) . . . . ?
O1 C1 Re1 C2 -52(8) . . . . ?
O1 C1 Re1 N2 -143(8) . . . . ?
O1 C1 Re1 N1 125(8) . . . . ?
O1 C1 Re1 S1 137(8) . . . . ?
O3 C3 Re1 C1 143(10) . . . . ?
O3 C3 Re1 C2 -130(10) . . . . ?
O3 C3 Re1 N2 9(11) . . . . ?
O3 C3 Re1 N1 -36(10) . . . . ?
O3 C3 Re1 S1 52(10) . . . . ?
O2 C2 Re1 C1 -43(5) . . . . ?
O2 C2 Re1 C3 -131(5) . . . . ?
O2 C2 Re1 N2 52(5) . . . . ?
O2 C2 Re1 N1 137(5) . . . . ?
O2 C2 Re1 S1 37(5) . . . . ?
C8 N2 Re1 C1 -74.7(3) . . . . ?
C8 N2 Re1 C3 58.8(18) . . . . ?
C8 N2 Re1 C2 -162.1(2) . . . . ?
C8 N2 Re1 N1 103.8(2) . . . . ?
C8 N2 Re1 S1 15.6(2) . . . . ?
C4 N1 Re1 C1 -39(6) . . . . ?
C4 N1 Re1 C3 45.2(3) . . . . ?
C4 N1 Re1 C2 137.6(3) . . . . ?
C4 N1 Re1 N2 -131.5(3) . . . . ?
C4 N1 Re1 S1 -50.8(2) . . . . ?
C5 C6 S1 C7 59.2(4) . . . . ?
C5 C6 S1 Re1 -45.9(4) . . . . ?
C8 C7 S1 C6 -153.3(2) . . . . ?
C8 C7 S1 Re1 -40.0(2) . . . . ?
C1 Re1 S1 C6 -145.84(19) . . . . ?
C3 Re1 S1 C6 -57.34(19) . . . . ?
C2 Re1 S1 C6 134.8(7) . . . . ?
N2 Re1 S1 C6 119.40(17) . . . . ?
N1 Re1 S1 C6 33.86(17) . . . . ?
C1 Re1 S1 C7 107.29(16) . . . . ?
C3 Re1 S1 C7 -164.22(16) . . . . ?
C2 Re1 S1 C7 27.9(7) . . . . ?
N2 Re1 S1 C7 12.53(14) . . . . ?
N1 Re1 S1 C7 -73.01(14) . . . . ?
